data_4061593
_journal_name_full Organometallics
_journal_paper_doi 10.1021/om050403d
_journal_year 2005
_chemical_formula_sum 'C50 H43 F6 Fe P3'
_chemical_formula_weight 906.60
_space_group_IT_number 14
_symmetry_cell_setting monoclinic
_symmetry_space_group_name_Hall '-P 2yn'
_symmetry_space_group_name_H-M 'P 1 21/n 1'
_cell_angle_alpha 90.00
_cell_angle_beta 94.8887(4)
_cell_angle_gamma 90.00
_cell_formula_units_Z 4
_cell_length_a 12.36730(10)
_cell_length_b 22.2881(2)
_cell_length_c 16.1617(2)
_cell_measurement_temperature 293(2)
_cell_volume 4438.66(8)
_diffrn_ambient_temperature 293(2)
_exptl_crystal_density_diffrn 1.357
_cod_depositor_comments
;
The following automatic conversions were performed:
'_symmetry_cell_setting' value 'Monoclinic' changed to 'monoclinic'
according to '/home/saulius/struct/CIF-dictionaries/cif_core.dic'
dictionary named 'cif_core.dic' version 2.4.1 from 2010-06-29.

Automatic conversion script
Id: cif_fix_enum 1527 2010-12-29 10:47:43Z saulius 
;
_cod_original_sg_symbol_H-M 'P 21/n'
_cod_database_code 4061593

loop_
_symmetry_equiv_pos_as_xyz
'x, y, z'
'-x+1/2, y+1/2, -z+1/2'
'-x, -y, -z'
'x-1/2, -y-1/2, z-1/2'

loop_
_atom_site_label
_atom_site_type_symbol
_atom_site_fract_x
_atom_site_fract_y
_atom_site_fract_z
_atom_site_U_iso_or_equiv
_atom_site_adp_type
_atom_site_occupancy
_atom_site_symmetry_multiplicity
_atom_site_calc_flag
_atom_site_refinement_flags
_atom_site_disorder_assembly
_atom_site_disorder_group
C51 C 0.7252(5) 0.2578(3) -0.1326(4) 0.0903(16) Uiso 1 1 d . . .
C52 C 1.2087(11) 0.1778(7) 0.3195(9) 0.105(4) Uiso 0.50 1 d P . .
C53 C 0.5569(6) 0.2070(3) -0.1576(4) 0.1039(19) Uiso 1 1 d . . .
C54 C 0.7457(9) 0.1572(5) 0.8378(7) 0.073(3) Uiso 0.50 1 d P . .
C55 C 1.1467(11) 0.2373(6) 0.3372(8) 0.095(3) Uiso 0.50 1 d P . .
C56 C 0.3361(12) -0.1536(7) 0.1533(9) 0.105(4) Uiso 0.50 1 d P . .
C57 C 0.7301(12) 0.1018(7) 0.8299(10) 0.113(4) Uiso 0.50 1 d P . .
C58 C 0.6906(5) 0.2099(3) -0.1567(4) 0.0407(14) Uiso 0.50 1 d P . .
Fe1 Fe 0.78378(3) 0.018791(16) 0.22665(2) 0.01842(11) Uani 1 1 d . . .
P1 P 0.92528(5) 0.00387(3) 0.31944(4) 0.02059(15) Uani 1 1 d . . .
P2 P 0.80796(5) 0.11598(3) 0.25835(4) 0.02032(15) Uani 1 1 d . . .
P3 P 0.35573(6) 0.16677(3) 0.04250(5) 0.02934(18) Uani 1 1 d . . .
F1 F 0.23718(15) 0.14239(11) 0.01243(15) 0.0573(6) Uani 1 1 d . . .
F2 F 0.47439(14) 0.19062(8) 0.07290(12) 0.0375(4) Uani 1 1 d . . .
F3 F 0.40637(16) 0.12899(11) -0.02823(13) 0.0533(6) Uani 1 1 d . . .
F4 F 0.30634(17) 0.20471(12) 0.11370(14) 0.0599(6) Uani 1 1 d . . .
F5 F 0.3388(2) 0.22293(11) -0.01824(15) 0.0660(7) Uani 1 1 d . . .
F6 F 0.37525(16) 0.11120(9) 0.10469(14) 0.0517(5) Uani 1 1 d . . .
C1 C 0.7393(2) -0.06531(12) 0.17079(16) 0.0244(5) Uani 1 1 d . . .
C2 C 0.8369(2) -0.04554(12) 0.13733(16) 0.0241(5) Uani 1 1 d . . .
C3 C 0.8157(2) 0.01065(12) 0.09779(16) 0.0249(5) Uani 1 1 d . . .
C4 C 0.7039(2) 0.02499(13) 0.10469(16) 0.0255(5) Uani 1 1 d . . .
C5 C 0.6569(2) -0.02214(12) 0.14862(16) 0.0248(5) Uani 1 1 d . . .
C6 C 0.7240(2) -0.12387(12) 0.21394(19) 0.0306(6) Uani 1 1 d . . .
H6A H 0.7922 -0.1447 0.2213 0.037 Uiso 1 1 calc R . .
H6B H 0.6724 -0.1480 0.1810 0.037 Uiso 1 1 calc R . .
H6C H 0.6977 -0.1165 0.2672 0.037 Uiso 1 1 calc R . .
C7 C 0.9367(2) -0.08362(13) 0.13384(18) 0.0297(6) Uani 1 1 d . . .
H7A H 0.9295 -0.1193 0.1662 0.036 Uiso 1 1 calc R . .
H7B H 0.9992 -0.0615 0.1559 0.036 Uiso 1 1 calc R . .
H7C H 0.9451 -0.0944 0.0772 0.036 Uiso 1 1 calc R . .
C8 C 0.8856(2) 0.04357(14) 0.04111(17) 0.0317(6) Uani 1 1 d . . .
H8A H 0.8508 0.0805 0.0235 0.038 Uiso 1 1 calc R . .
H8B H 0.8958 0.0191 -0.0065 0.038 Uiso 1 1 calc R . .
H8C H 0.9548 0.0521 0.0702 0.038 Uiso 1 1 calc R . .
C9 C 0.6431(2) 0.07468(14) 0.05872(18) 0.0345(6) Uani 1 1 d . . .
H9A H 0.6935 0.1007 0.0344 0.041 Uiso 1 1 calc R . .
H9B H 0.6031 0.0972 0.0966 0.041 Uiso 1 1 calc R . .
H9C H 0.5937 0.0580 0.0158 0.041 Uiso 1 1 calc R . .
C10 C 0.5384(2) -0.02803(14) 0.16011(18) 0.0312(6) Uani 1 1 d . . .
H10A H 0.5266 -0.0635 0.1918 0.037 Uiso 1 1 calc R . .
H10B H 0.4981 -0.0309 0.1068 0.037 Uiso 1 1 calc R . .
H10C H 0.5146 0.0065 0.1891 0.037 Uiso 1 1 calc R . .
C11 C 0.9145(2) 0.06188(11) 0.39877(15) 0.0226(5) Uani 1 1 d . . .
H11A H 0.8510 0.0550 0.4288 0.027 Uiso 1 1 calc R . .
H11B H 0.9783 0.0616 0.4381 0.027 Uiso 1 1 calc R . .
C12 C 0.9049(2) 0.12169(12) 0.35280(17) 0.0256(5) Uani 1 1 d . . .
H12A H 0.9757 0.1335 0.3368 0.031 Uiso 1 1 calc R . .
H12B H 0.8802 0.1523 0.3894 0.031 Uiso 1 1 calc R . .
C13 C 0.9302(2) -0.06762(12) 0.37402(17) 0.0254(5) Uani 1 1 d . . .
C14 C 0.8549(2) -0.07992(12) 0.43193(17) 0.0271(6) Uani 1 1 d . . .
H14 H 0.8037 -0.0511 0.4432 0.033 Uiso 1 1 calc R . .
C15 C 0.8565(2) -0.13522(14) 0.47283(19) 0.0345(6) Uani 1 1 d . . .
H15 H 0.8072 -0.1429 0.5119 0.041 Uiso 1 1 calc R . .
C16 C 0.9316(3) -0.17856(14) 0.4552(2) 0.0392(7) Uani 1 1 d . . .
H16 H 0.9325 -0.2153 0.4824 0.047 Uiso 1 1 calc R . .
C17 C 1.0056(3) -0.16721(14) 0.3971(2) 0.0407(7) Uani 1 1 d . . .
H17 H 1.0552 -0.1966 0.3847 0.049 Uiso 1 1 calc R . .
C18 C 1.0052(2) -0.11207(13) 0.35749(19) 0.0344(6) Uani 1 1 d . . .
H18 H 1.0556 -0.1045 0.3193 0.041 Uiso 1 1 calc R . .
C19 C 1.0651(2) 0.01465(12) 0.29445(17) 0.0258(5) Uani 1 1 d . . .
C20 C 1.1514(2) 0.00814(15) 0.3567(2) 0.0363(7) Uani 1 1 d . . .
H20 H 1.1378 -0.0047 0.4095 0.044 Uiso 1 1 calc R . .
C21 C 1.2566(2) 0.02092(17) 0.3388(2) 0.0481(9) Uani 1 1 d . . .
H21 H 1.3133 0.0171 0.3801 0.058 Uiso 1 1 calc R . .
C22 C 1.2780(2) 0.03945(18) 0.2598(2) 0.0475(9) Uani 1 1 d . . .
H22 H 1.3490 0.0474 0.2482 0.057 Uiso 1 1 calc R . .
C23 C 1.1943(2) 0.04614(16) 0.1984(2) 0.0404(7) Uani 1 1 d . . .
H23 H 1.2085 0.0585 0.1455 0.048 Uiso 1 1 calc R . .
C24 C 1.0881(2) 0.03420(13) 0.21643(18) 0.0301(6) Uani 1 1 d . . .
H24 H 1.0316 0.0395 0.1753 0.036 Uiso 1 1 calc R . .
C25 C 0.6890(2) 0.15781(12) 0.28594(16) 0.0231(5) Uani 1 1 d . . .
C26 C 0.5840(2) 0.13821(13) 0.26239(17) 0.0270(5) Uani 1 1 d . . .
H26 H 0.5733 0.1027 0.2326 0.032 Uiso 1 1 calc R . .
C27 C 0.4947(2) 0.17146(14) 0.28323(19) 0.0340(6) Uani 1 1 d . . .
H27 H 0.4248 0.1584 0.2667 0.041 Uiso 1 1 calc R . .
C28 C 0.5104(2) 0.22397(14) 0.3286(2) 0.0364(7) Uani 1 1 d . . .
H28 H 0.4508 0.2459 0.3430 0.044 Uiso 1 1 calc R . .
C29 C 0.6147(2) 0.24398(13) 0.3525(2) 0.0341(6) Uani 1 1 d . . .
H29 H 0.6250 0.2790 0.3836 0.041 Uiso 1 1 calc R . .
C30 C 0.7036(2) 0.21157(12) 0.33002(17) 0.0273(6) Uani 1 1 d . . .
H30 H 0.7734 0.2258 0.3444 0.033 Uiso 1 1 calc R . .
C31 C 0.8631(2) 0.16638(12) 0.18282(17) 0.0258(5) Uani 1 1 d . . .
C32 C 0.9738(2) 0.16762(13) 0.1715(2) 0.0341(6) Uani 1 1 d . . .
H32 H 1.0221 0.1464 0.2078 0.041 Uiso 1 1 calc R . .
C33 C 1.0128(3) 0.20014(15) 0.1071(2) 0.0416(8) Uani 1 1 d . . .
H33 H 1.0867 0.2003 0.1002 0.050 Uiso 1 1 calc R . .
C34 C 0.9419(3) 0.23215(16) 0.0532(2) 0.0458(8) Uani 1 1 d . . .
H34 H 0.9678 0.2535 0.0096 0.055 Uiso 1 1 calc R . .
C35 C 0.8320(3) 0.23233(16) 0.0644(2) 0.0447(8) Uani 1 1 d . . .
H35 H 0.7845 0.2542 0.0284 0.054 Uiso 1 1 calc R . .
C36 C 0.7922(2) 0.20012(14) 0.12895(19) 0.0341(6) Uani 1 1 d . . .
H36 H 0.7184 0.2010 0.1363 0.041 Uiso 1 1 calc R . .
C37 C 0.6970(2) 0.01315(11) 0.31170(16) 0.0218(5) Uani 1 1 d . . .
C38 C 0.6348(2) 0.00734(12) 0.36716(16) 0.0243(5) Uani 1 1 d . . .
C39 C 0.5678(2) 0.00367(12) 0.43215(16) 0.0229(5) Uani 1 1 d . . .
C40 C 0.5716(2) 0.05053(12) 0.49431(15) 0.0229(5) Uani 1 1 d . . .
C41 C 0.5042(2) 0.04691(12) 0.56111(16) 0.0237(5) Uani 1 1 d . . .
C42 C 0.5096(2) 0.09387(13) 0.61971(18) 0.0321(6) Uani 1 1 d . . .
H42 H 0.4651 0.0926 0.6632 0.038 Uiso 1 1 calc R . .
C43 C 0.5790(3) 0.14137(14) 0.61425(19) 0.0373(7) Uani 1 1 d . . .
H43 H 0.5819 0.1714 0.6544 0.045 Uiso 1 1 calc R . .
C44 C 0.6457(3) 0.14496(14) 0.54812(19) 0.0350(6) Uani 1 1 d . . .
H44 H 0.6929 0.1772 0.5444 0.042 Uiso 1 1 calc R . .
C45 C 0.6406(2) 0.10066(13) 0.48951(17) 0.0283(6) Uani 1 1 d . . .
H45 H 0.6837 0.1036 0.4453 0.034 Uiso 1 1 calc R . .

loop_
_atom_site_aniso_label
_atom_site_aniso_U_11
_atom_site_aniso_U_22
_atom_site_aniso_U_33
_atom_site_aniso_U_23
_atom_site_aniso_U_13
_atom_site_aniso_U_12
Fe1 0.01671(18) 0.0217(2) 0.01733(19) -0.00031(13) 0.00443(13) 0.00093(12)
P1 0.0186(3) 0.0222(3) 0.0212(3) 0.0030(2) 0.0029(2) 0.0017(2)
P2 0.0196(3) 0.0206(3) 0.0211(3) 0.0019(2) 0.0039(2) 0.0011(2)
P3 0.0271(4) 0.0324(4) 0.0283(4) -0.0035(3) 0.0012(3) 0.0031(3)
F1 0.0280(10) 0.0744(15) 0.0677(14) -0.0230(12) -0.0062(9) -0.0012(9)
F2 0.0335(9) 0.0298(9) 0.0485(11) -0.0025(8) -0.0012(8) -0.0039(7)
F3 0.0437(11) 0.0729(15) 0.0435(11) -0.0261(10) 0.0047(9) 0.0071(10)
F4 0.0431(11) 0.0856(17) 0.0511(12) -0.0292(12) 0.0040(9) 0.0170(11)
F5 0.0689(15) 0.0597(14) 0.0661(15) 0.0253(12) -0.0127(12) 0.0134(12)
F6 0.0407(11) 0.0491(12) 0.0657(14) 0.0225(10) 0.0069(9) -0.0083(9)
C1 0.0236(12) 0.0265(13) 0.0240(12) -0.0073(10) 0.0062(10) -0.0007(10)
C2 0.0224(12) 0.0279(13) 0.0225(12) -0.0059(10) 0.0051(10) 0.0014(10)
C3 0.0232(12) 0.0330(14) 0.0191(12) -0.0041(10) 0.0058(10) 0.0020(10)
C4 0.0248(13) 0.0346(15) 0.0173(12) -0.0042(10) 0.0018(10) 0.0046(10)
C5 0.0202(12) 0.0340(14) 0.0202(12) -0.0092(10) 0.0024(9) -0.0002(10)
C6 0.0320(14) 0.0260(14) 0.0351(15) -0.0064(12) 0.0096(12) -0.0027(11)
C7 0.0253(13) 0.0297(14) 0.0355(15) -0.0042(12) 0.0098(11) 0.0036(10)
C8 0.0308(14) 0.0414(16) 0.0240(13) 0.0038(12) 0.0084(11) 0.0036(12)
C9 0.0356(15) 0.0446(17) 0.0227(13) 0.0029(12) -0.0009(11) 0.0088(13)
C10 0.0208(13) 0.0409(16) 0.0319(15) -0.0089(12) 0.0029(11) -0.0016(11)
C11 0.0209(12) 0.0251(13) 0.0214(12) 0.0001(10) -0.0001(9) -0.0006(9)
C12 0.0257(13) 0.0225(13) 0.0279(13) 0.0011(10) -0.0012(10) -0.0014(10)
C13 0.0265(13) 0.0234(13) 0.0257(13) 0.0025(10) -0.0009(10) -0.0006(10)
C14 0.0261(13) 0.0250(13) 0.0299(14) 0.0044(11) -0.0004(10) -0.0007(10)
C15 0.0360(15) 0.0325(15) 0.0350(16) 0.0116(12) 0.0040(12) -0.0056(12)
C16 0.0448(18) 0.0241(14) 0.0477(19) 0.0121(13) -0.0025(14) 0.0001(12)
C17 0.0474(18) 0.0252(15) 0.0499(19) 0.0066(13) 0.0071(15) 0.0103(13)
C18 0.0377(16) 0.0296(15) 0.0365(16) 0.0063(12) 0.0068(12) 0.0069(12)
C19 0.0181(12) 0.0287(14) 0.0309(14) 0.0031(11) 0.0041(10) 0.0034(9)
C20 0.0243(14) 0.0499(18) 0.0345(16) 0.0143(14) 0.0017(12) 0.0049(12)
C21 0.0203(14) 0.065(2) 0.058(2) 0.0178(18) -0.0027(14) 0.0056(14)
C22 0.0207(14) 0.059(2) 0.064(2) 0.0141(18) 0.0112(14) 0.0007(14)
C23 0.0314(15) 0.0487(19) 0.0425(18) 0.0096(15) 0.0115(13) -0.0043(13)
C24 0.0243(13) 0.0339(15) 0.0327(15) 0.0068(12) 0.0060(11) -0.0012(11)
C25 0.0237(12) 0.0241(13) 0.0221(12) 0.0018(10) 0.0055(9) 0.0036(10)
C26 0.0262(13) 0.0288(14) 0.0258(13) -0.0031(11) 0.0018(10) 0.0032(10)
C27 0.0239(13) 0.0417(17) 0.0363(16) -0.0044(13) 0.0023(11) 0.0061(11)
C28 0.0314(15) 0.0372(16) 0.0411(17) -0.0044(13) 0.0061(12) 0.0135(12)
C29 0.0396(16) 0.0252(14) 0.0383(16) -0.0068(12) 0.0073(13) 0.0047(12)
C30 0.0289(13) 0.0226(13) 0.0307(14) -0.0003(11) 0.0047(11) 0.0008(10)
C31 0.0283(13) 0.0214(13) 0.0291(14) 0.0032(10) 0.0098(10) 0.0017(10)
C32 0.0296(14) 0.0277(14) 0.0465(18) 0.0088(13) 0.0125(12) 0.0039(11)
C33 0.0380(16) 0.0366(17) 0.053(2) 0.0076(15) 0.0231(15) 0.0005(13)
C34 0.057(2) 0.0405(18) 0.0435(18) 0.0146(15) 0.0247(16) -0.0002(15)
C35 0.0505(19) 0.0444(19) 0.0406(18) 0.0174(15) 0.0116(15) 0.0091(15)
C36 0.0349(15) 0.0338(16) 0.0344(15) 0.0080(13) 0.0082(12) 0.0056(12)
C37 0.0206(11) 0.0221(12) 0.0226(12) -0.0009(10) 0.0002(9) -0.0006(9)
C38 0.0208(12) 0.0284(13) 0.0239(13) 0.0020(10) 0.0028(10) 0.0023(10)
C39 0.0206(12) 0.0286(13) 0.0200(12) 0.0036(10) 0.0047(9) 0.0043(10)
C40 0.0220(12) 0.0273(13) 0.0200(12) 0.0038(10) 0.0056(9) 0.0032(10)
C41 0.0220(12) 0.0271(13) 0.0227(12) 0.0038(10) 0.0051(9) 0.0041(10)
C42 0.0368(15) 0.0338(15) 0.0275(14) -0.0006(12) 0.0142(12) 0.0009(12)
C43 0.0506(18) 0.0315(15) 0.0311(15) -0.0055(12) 0.0120(13) -0.0042(13)
C44 0.0405(16) 0.0322(15) 0.0331(15) 0.0005(12) 0.0079(12) -0.0068(12)
C45 0.0294(13) 0.0321(14) 0.0245(13) 0.0029(11) 0.0089(10) -0.0011(11)

loop_
_geom_bond_atom_site_label_1
_geom_bond_atom_site_label_2
_geom_bond_distance
_geom_bond_site_symmetry_2
_geom_bond_publ_flag
C51 C55 1.054(13) 4_565 ?
C51 C58 1.203(9) . ?
C51 C52 1.634(15) 4_565 ?
C52 C55 1.571(18) . ?
C52 C51 1.634(15) 4_666 ?
C53 C58 1.654(9) . ?
C53 C55 1.672(14) 4_565 ?
C53 C56 1.778(16) 3_655 ?
C54 C56 1.037(15) 3_656 ?
C54 C57 1.253(18) . ?
C54 C58 1.366(12) 1_556 ?
C55 C51 1.054(13) 4_666 ?
C55 C58 1.295(14) 4_666 ?
C55 C53 1.672(14) 4_666 ?
C56 C54 1.037(15) 3_656 ?
C56 C58 1.300(15) 3_655 ?
C56 C57 1.45(2) 3_656 ?
C56 C53 1.778(16) 3_655 ?
C57 C56 1.45(2) 3_656 ?
C58 C55 1.295(14) 4_565 ?
C58 C56 1.300(15) 3_655 ?
C58 C54 1.366(12) 1_554 ?
Fe1 C37 1.819(3) . ?
Fe1 C5 2.132(3) . ?
Fe1 C1 2.132(3) . ?
Fe1 C4 2.133(3) . ?
Fe1 C3 2.160(3) . ?
Fe1 C2 2.176(3) . ?
Fe1 P1 2.2304(7) . ?
Fe1 P2 2.2400(7) . ?
P1 C13 1.820(3) . ?
P1 C19 1.825(3) . ?
P1 C11 1.834(3) . ?
P2 C25 1.829(3) . ?
P2 C31 1.833(3) . ?
P2 C12 1.863(3) . ?
P3 F3 1.591(2) . ?
P3 F4 1.591(2) . ?
P3 F5 1.594(2) . ?
P3 F2 1.5982(18) . ?
P3 F1 1.600(2) . ?
P3 F6 1.600(2) . ?
C1 C5 1.425(4) . ?
C1 C2 1.434(3) . ?
C1 C6 1.499(4) . ?
C2 C3 1.420(4) . ?
C2 C7 1.503(3) . ?
C3 C4 1.433(4) . ?
C3 C8 1.503(4) . ?
C4 C5 1.419(4) . ?
C4 C9 1.499(4) . ?
C5 C10 1.499(3) . ?
C6 H6A 0.9600 . ?
C6 H6B 0.9600 . ?
C6 H6C 0.9600 . ?
C7 H7A 0.9600 . ?
C7 H7B 0.9600 . ?
C7 H7C 0.9600 . ?
C8 H8A 0.9600 . ?
C8 H8B 0.9600 . ?
C8 H8C 0.9600 . ?
C9 H9A 0.9600 . ?
C9 H9B 0.9600 . ?
C9 H9C 0.9600 . ?
C10 H10A 0.9600 . ?
C10 H10B 0.9600 . ?
C10 H10C 0.9600 . ?
C11 C12 1.526(4) . ?
C11 H11A 0.9700 . ?
C11 H11B 0.9700 . ?
C12 H12A 0.9700 . ?
C12 H12B 0.9700 . ?
C13 C18 1.398(4) . ?
C13 C14 1.402(4) . ?
C14 C15 1.398(4) . ?
C14 H14 0.9300 . ?
C15 C16 1.386(4) . ?
C15 H15 0.9300 . ?
C16 C17 1.389(5) . ?
C16 H16 0.9300 . ?
C17 C18 1.385(4) . ?
C17 H17 0.9300 . ?
C18 H18 0.9300 . ?
C19 C24 1.386(4) . ?
C19 C20 1.410(4) . ?
C20 C21 1.386(4) . ?
C20 H20 0.9300 . ?
C21 C22 1.390(5) . ?
C21 H21 0.9300 . ?
C22 C23 1.379(5) . ?
C22 H22 0.9300 . ?
C23 C24 1.394(4) . ?
C23 H23 0.9300 . ?
C24 H24 0.9300 . ?
C25 C26 1.392(4) . ?
C25 C30 1.398(4) . ?
C26 C27 1.395(4) . ?
C26 H26 0.9300 . ?
C27 C28 1.386(4) . ?
C27 H27 0.9300 . ?
C28 C29 1.388(4) . ?
C28 H28 0.9300 . ?
C29 C30 1.390(4) . ?
C29 H29 0.9300 . ?
C30 H30 0.9300 . ?
C31 C32 1.396(4) . ?
C31 C36 1.401(4) . ?
C32 C33 1.389(4) . ?
C32 H32 0.9300 . ?
C33 C34 1.380(5) . ?
C33 H33 0.9300 . ?
C34 C35 1.386(5) . ?
C34 H34 0.9300 . ?
C35 C36 1.391(4) . ?
C35 H35 0.9300 . ?
C36 H36 0.9300 . ?
C37 C38 1.237(4) . ?
C38 C39 1.394(3) . ?
C39 C41 1.446(4) 3_656 ?
C39 C40 1.447(4) . ?
C40 C45 1.412(4) . ?
C40 C41 1.422(3) . ?
C41 C42 1.409(4) . ?
C41 C39 1.446(4) 3_656 ?
C42 C43 1.370(4) . ?
C42 H42 0.9300 . ?
C43 C44 1.408(4) . ?
C43 H43 0.9300 . ?
C44 C45 1.366(4) . ?
C44 H44 0.9300 . ?
C45 H45 0.9300 . ?
